data_1534508
loop_
_publ_author_name
'Lepert, D.L.'
'Patrick, J.M.'
'White, A.H.'

_publ_section_title
;
 Structure and Stereochemistry in 'f-Block' Complexes of High Coordination
 Number. VII The (M(unidentate X)2(unidentate Y)6) System: Crystal
 Structure of Hexaaquadichloroeuropium(III) Chloride (a Redetermination)
;
_journal_name_full 'Australian Journal of Chemistry'
_journal_page_first 477
_journal_page_last 482
_journal_volume 36
_journal_year 1983
_chemical_formula_sum 'Cl3 Eu H12 O6'
_chemical_name_systematic '(Eu Cl2 (O H2)6) Cl'
_space_group_IT_number 13
_symmetry_space_group_name_Hall '-P 2yac'
_symmetry_space_group_name_H-M 'P 1 2/n 1'
_cell_angle_alpha 90
_cell_angle_beta 93.67
_cell_angle_gamma 90
_cell_formula_units_Z 2
_cell_length_a 9.659
_cell_length_b 6.529
_cell_length_c 7.936
_cell_volume 499.446
_citation_journal_id_ASTM AJCHAS
_cod_data_source_file Lepert_AJCHAS_1983_268.cif
_cod_data_source_block H12Cl3Eu1O6
_cod_original_cell_volume 499.4465
_cod_original_sg_symbol_Hall '-P 2yc (x-z,y,z)'
_cod_original_formula_sum 'H12 Cl3 Eu1 O6'
_cod_database_code 1534508

loop_
_symmetry_equiv_pos_as_xyz
x,y,z
-x+1/2,y,-z+1/2
-x,-y,-z
x-1/2,-y,z-1/2

loop_
_atom_site_label
_atom_site_type_symbol
_atom_site_fract_x
_atom_site_fract_y
_atom_site_fract_z
_atom_site_occupancy
_atom_site_U_iso_or_equiv
H2 H+1 0.165 0.055 -0.136 1 0.0
H5 H+1 0.2 0.452 0.003 1 0.0
H1 H+1 0.299 -0.09 -0.068 1 0.0
Cl2 Cl-1 0.0585 -0.1648 0.2603 1 0.0
H3 H+1 0.053 0.243 0.491 1 0.0
Cl1 Cl-1 0.25 0.6243 0.75 1 0.0
O3 O-2 0.1456 0.4269 0.0872 1 0.0
Eu1 Eu+3 0.25 0.15096 0.25 1 0.0
O1 O-2 0.2179 -0.048 -0.0443 1 0.0
O2 O-2 0.0613 0.299 0.394 1 0.0
H6 H+1 0.11 0.547 0.136 1 0.0
H4 H+1 -0.033 0.338 0.338 1 0.0
